data_3000269
loop_
_publ_author_name
'Evgeny Bulanov'

_journal_name_full 'To be published in Journal of Organic Chemistry'
_chemical_formula_sum 'Ba9.9944 Cl1.988 Mn6 O24'
_chemical_name_systematic
;
Decabarium Hexa(hypomanganate) Dibromide - Synthetic
;
_symmetry_space_group_name_H-M 'P 63/m'
_cell_angle_alpha 90.
_cell_angle_beta 90.
_cell_angle_gamma 120.
_cell_length_b 10.46073(15)
_cell_length_c 7.75627(13)
_cell_volume 735.034(19)
_refine_ls_R_factor_all 0.05895
_cod_database_code 3000269
_cod_hold_until_date 2020-11-18

loop_
_atom_site_label
_atom_site_fract_x
_atom_site_fract_y
_atom_site_fract_z
? ? ? ?

loop_
_cell_length_a
10.46073(15)
